data_7704197
loop_
_publ_author_name
'Yabune, Natsuki'
'Nakajima, Hiroshi'
'Nishioka, Takanori'

_publ_section_title
;
 Metal-metal bond formation of triplatinum cores with a silver(i) ion
 affording a heptanuclear cluster bearing four Pt-Ag bonds.
;
_journal_issue 23
_journal_name_full 'Dalton transactions (Cambridge, England : 2003)'
_journal_page_first 7680
_journal_page_last 7683
_journal_paper_doi 10.1039/d0dt01227k
_journal_volume 49
_journal_year 2020
_chemical_formula_moiety 'C28 H36 Cl F3 N12 O3 Pt3 S3'
_chemical_formula_sum 'C28 H36 Cl F3 N12 O3 Pt3 S3'
_chemical_formula_weight 1362.57
_space_group_crystal_system monoclinic
_space_group_IT_number 15
_space_group_name_Hall '-C 2yc'
_space_group_name_H-M_alt 'C 1 2/c 1'
_atom_sites_solution_hydrogens geom
_atom_sites_solution_primary direct
_atom_sites_solution_secondary difmap
_audit_update_record
;
2020-04-02 deposited with the CCDC.	2020-04-27 downloaded from the CCDC.
;
_cell_angle_alpha 90.0000
_cell_angle_beta 113.9235(16)
_cell_angle_gamma 90.0000
_cell_formula_units_Z 16
_cell_length_a 38.466(7)
_cell_length_b 18.519(3)
_cell_length_c 28.967(5)
_cell_measurement_reflns_used 21109
_cell_measurement_temperature 193
_cell_measurement_theta_max 27.48
_cell_measurement_theta_min 3.01
_cell_volume 18862(6)
_computing_cell_refinement CrystalClear
_computing_data_collection 'CrystalClear (Rigaku Inc., 2008)'
_computing_data_reduction CrystalClear
_computing_molecular_graphics 'CrystalStructure 4.3'
_computing_publication_material 'CrystalStructure 4.3 (Rigaku, 2019)'
_computing_structure_refinement 'SHELXL97 (Sheldrick, 2008)'
_computing_structure_solution SIR97
_diffrn_ambient_temperature 193
_diffrn_detector_area_resol_mean 14.222
_diffrn_measured_fraction_theta_full 0.995
_diffrn_measured_fraction_theta_max 0.995
_diffrn_measurement_device_type 'Rigaku Saturn724'
_diffrn_measurement_method \w
_diffrn_radiation_type 'Mo K\a'
_diffrn_radiation_wavelength 0.71075
_diffrn_reflns_av_R_equivalents 0.0401
_diffrn_reflns_Laue_measured_fraction_full 0.000
_diffrn_reflns_Laue_measured_fraction_max 0.000
_diffrn_reflns_limit_h_max 49
_diffrn_reflns_limit_h_min -49
_diffrn_reflns_limit_k_max 23
_diffrn_reflns_limit_k_min -23
_diffrn_reflns_limit_l_max 37
_diffrn_reflns_limit_l_min -37
_diffrn_reflns_number 95400
_diffrn_reflns_point_group_measured_fraction_full 0.000
_diffrn_reflns_point_group_measured_fraction_max 0.000
_diffrn_reflns_theta_full 27.450
_diffrn_reflns_theta_max 27.450
_diffrn_reflns_theta_min 3.009
_diffrn_standards_number 0
_exptl_absorpt_coefficient_mu 9.084
_exptl_absorpt_correction_T_max 0.438
_exptl_absorpt_correction_T_min 0.350
_exptl_absorpt_correction_type multi-scan
_exptl_absorpt_process_details 'REQAB (Rigaku, 1998)'
_exptl_crystal_colour colorless
_exptl_crystal_density_diffrn 1.919
_exptl_crystal_density_method 'not measured'
_exptl_crystal_description prism
_exptl_crystal_F_000 10208.00
_exptl_crystal_size_max 0.126
_exptl_crystal_size_mid 0.096
_exptl_crystal_size_min 0.091
_refine_diff_density_max 2.94
_refine_diff_density_min -2.41
_refine_ls_extinction_method none
_refine_ls_goodness_of_fit_ref 1.095
_refine_ls_hydrogen_treatment constr
_refine_ls_number_parameters 974
_refine_ls_number_reflns 21456
_refine_ls_number_restraints 0
_refine_ls_R_factor_all 0.0699
_refine_ls_R_factor_gt 0.0651
_refine_ls_shift/su_max 0.001
_refine_ls_structure_factor_coef Fsqd
_refine_ls_weighting_details 'w = 1/[\s^2^(Fo^2^)+(0.0911P)^2^+434.3782P] where P=(Fo^2^+2Fc^2^)/3'
_refine_ls_weighting_scheme calc
_refine_ls_wR_factor_gt 0.1769
_refine_ls_wR_factor_ref 0.1813
_reflns_number_gt 19778
_reflns_number_total 21456
_reflns_threshold_expression F^2^>2.0\s(F^2^)
_cod_data_source_file d0dt01227k2.cif
_cod_data_source_block Pt3C1-Me
_cod_depositor_comments 'Adding full bibliography for 7704196--7704197.cif.'
_cod_database_code 7704197

loop_
_symmetry_equiv_pos_as_xyz
'x, y, z'
'-x, y, -z+1/2'
'x+1/2, y+1/2, z'
'-x+1/2, y+1/2, -z+1/2'
'-x, -y, -z'
'x, -y, z-1/2'
'-x+1/2, -y+1/2, -z'
'x+1/2, -y+1/2, z-1/2'

loop_
_atom_site_label
_atom_site_type_symbol
_atom_site_fract_x
_atom_site_fract_y
_atom_site_fract_z
_atom_site_U_iso_or_equiv
_atom_site_adp_type
_atom_site_occupancy
_atom_site_symmetry_multiplicity
_atom_site_calc_flag
_atom_site_refinement_flags
_atom_site_disorder_assembly
_atom_site_disorder_group
Pt1 Pt 0.240920(11) 1.01613(2) 0.099127(15) 0.03892(10) Uani 1 1 d . . .
Pt2 Pt 0.296359(14) 0.96497(2) 0.058709(19) 0.04870(12) Uani 1 1 d . . .
Pt3 Pt 0.209013(13) 0.89645(2) 0.013275(16) 0.04284(11) Uani 1 1 d . . .
Pt4 Pt 0.061625(11) 0.90836(2) 0.132825(15) 0.03862(10) Uani 1 1 d . . .
Pt5 Pt 0.138051(11) 0.87073(2) 0.139275(14) 0.03784(10) Uani 1 1 d . . .
Pt6 Pt 0.093577(10) 0.99395(2) 0.057157(14) 0.03542(10) Uani 1 1 d . . .
Cl1 Cl 0.0217(4) 0.7409(8) -0.0986(6) 0.140(6) Uani 0.50 1 d P . .
Cl2 Cl 0.0152(3) 0.7957(18) -0.1627(12) 0.38(3) Uani 0.50 1 d P . .
Cl3 Cl 0.0000 0.6004(6) 0.2500 0.131(8) Uani 0.50 2 d SP . .
Cl4 Cl 0.0000 0.6736(12) 0.2500 0.135(6) Uani 0.50 2 d SP . .
Cl5 Cl 0.3677(8) 1.0709(13) -0.1179(9) 0.280(17) Uani 0.50 1 d P . .
S1 S 0.23430(9) 1.01239(15) 0.01398(11) 0.0456(6) Uani 1 1 d . . .
S2 S 0.26036(8) 0.89632(14) 0.09278(10) 0.0420(5) Uani 1 1 d . . .
S3 S 0.11372(7) 0.98616(14) 0.14523(9) 0.0367(5) Uani 1 1 d . . .
S4 S 0.07937(7) 0.87232(14) 0.06663(9) 0.0398(5) Uani 1 1 d . . .
S5 S 0.16526(12) 1.1640(2) -0.10621(15) 0.0688(9) Uani 1 1 d . . .
S6 S 0.17559(9) 1.19614(19) 0.26755(13) 0.0565(8) Uani 1 1 d . . .
F1 F 0.1233(4) 1.2095(8) -0.1928(5) 0.152(6) Uani 1 1 d . . .
F2 F 0.1493(4) 1.2937(7) -0.1357(5) 0.132(5) Uani 1 1 d . . .
F3 F 0.1025(4) 1.2321(10) -0.1340(8) 0.173(7) Uani 1 1 d . . .
F4 F 0.1149(3) 1.2197(7) 0.2829(5) 0.107(4) Uani 1 1 d . . .
F5 F 0.1416(4) 1.3161(6) 0.2731(5) 0.110(4) Uani 1 1 d . . .
F6 F 0.1115(5) 1.2469(9) 0.2110(4) 0.162(7) Uani 1 1 d . . .
O1 O 0.1428(3) 1.1010(5) -0.1204(4) 0.071(3) Uani 1 1 d . . .
O2 O 0.1959(3) 1.1659(7) -0.1202(5) 0.093(4) Uani 1 1 d . . .
O3 O 0.1725(3) 1.1901(6) -0.0576(4) 0.071(3) Uani 1 1 d . . .
O4 O 0.1633(3) 1.1221(6) 0.2548(5) 0.075(3) Uani 1 1 d . . .
O5 O 0.1993(3) 1.2022(8) 0.3220(4) 0.086(4) Uani 1 1 d . . .
O6 O 0.1933(7) 1.2215(11) 0.2375(7) 0.177(10) Uani 1 1 d . . .
N1 N 0.2070(2) 1.1411(5) 0.1292(3) 0.0406(19) Uani 1 1 d . . .
N2 N 0.2364(3) 1.1798(5) 0.0852(4) 0.045(2) Uani 1 1 d . . .
N3 N 0.2259(3) 1.0483(5) 0.1895(3) 0.0425(19) Uani 1 1 d . . .
N4 N 0.2779(3) 0.9897(6) 0.2136(4) 0.054(2) Uani 1 1 d . . .
N5 N 0.3571(4) 1.0663(7) 0.0659(6) 0.076(4) Uani 1 1 d . . .
N6 N 0.3186(5) 1.0631(7) -0.0116(7) 0.085(4) Uani 1 1 d . . .
N7 N 0.3774(3) 0.9708(7) 0.1270(6) 0.075(4) Uani 1 1 d . . .
N8 N 0.3613(3) 0.8605(6) 0.1200(5) 0.060(3) Uani 1 1 d . . .
N9 N 0.1316(3) 0.8766(6) -0.0653(4) 0.059(3) Uani 1 1 d . . .
N10 N 0.1657(4) 0.9218(6) -0.1011(4) 0.061(3) Uani 1 1 d . . .
N11 N 0.1489(3) 0.7892(6) -0.0016(4) 0.054(2) Uani 1 1 d . . .
N12 N 0.2016(3) 0.7325(5) 0.0331(4) 0.050(2) Uani 1 1 d . . .
N13 N 0.0501(3) 0.8816(7) 0.2252(4) 0.057(3) Uani 1 1 d . . .
N14 N 0.0568(3) 0.9950(6) 0.2213(4) 0.054(3) Uani 1 1 d . . .
N15 N 0.0183(3) 0.7967(6) 0.1605(4) 0.057(3) Uani 1 1 d . . .
N16 N -0.0086(3) 0.8118(6) 0.0803(4) 0.054(2) Uani 1 1 d . . .
N17 N 0.2179(2) 0.8452(6) 0.2105(4) 0.050(2) Uani 1 1 d . . .
N18 N 0.1875(3) 0.8928(6) 0.2517(3) 0.051(2) Uani 1 1 d . . .
N19 N 0.1942(3) 0.7559(6) 0.1490(4) 0.051(2) Uani 1 1 d . . .
N20 N 0.1389(3) 0.7063(6) 0.1223(4) 0.053(2) Uani 1 1 d . . .
N21 N 0.1258(3) 1.1162(5) 0.0216(3) 0.0407(19) Uani 1 1 d . . .
N22 N 0.1046(2) 1.1592(5) 0.0729(3) 0.0414(19) Uani 1 1 d . . .
N23 N 0.0966(2) 1.0278(5) -0.0407(3) 0.0399(19) Uani 1 1 d . . .
N24 N 0.0433(2) 0.9767(5) -0.0564(3) 0.0401(19) Uani 1 1 d . . .
C1 C 0.2252(3) 1.1203(6) 0.1013(4) 0.042(2) Uani 1 1 d . . .
C2 C 0.2060(3) 1.2160(6) 0.1313(5) 0.048(3) Uani 1 1 d . . .
H2 H 0.1949 1.2446 0.1489 0.058 Uiso 1 1 calc R . .
C3 C 0.2237(4) 1.2391(7) 0.1039(5) 0.061(3) Uani 1 1 d . . .
H3 H 0.2273 1.2883 0.0977 0.073 Uiso 1 1 calc R . .
C4 C 0.2577(4) 1.1833(7) 0.0526(5) 0.058(3) Uani 1 1 d . . .
H4A H 0.2403 1.1746 0.0174 0.070 Uiso 1 1 calc R . .
H4B H 0.2777 1.1465 0.0633 0.070 Uiso 1 1 calc R . .
H4C H 0.2693 1.2312 0.0555 0.070 Uiso 1 1 calc R . .
C5 C 0.1938(3) 1.0895(7) 0.1559(4) 0.048(3) Uani 1 1 d . . .
H5A H 0.1816 1.1151 0.1754 0.057 Uiso 1 1 calc R . .
H5B H 0.1747 1.0569 0.1316 0.057 Uiso 1 1 calc R . .
C6 C 0.2491(3) 1.0141(6) 0.1727(4) 0.045(2) Uani 1 1 d . . .
C7 C 0.2401(4) 1.0459(7) 0.2419(4) 0.057(3) Uani 1 1 d . . .
H7 H 0.2292 1.0668 0.2629 0.068 Uiso 1 1 calc R . .
C8 C 0.2726(5) 1.0076(8) 0.2565(5) 0.067(4) Uani 1 1 d . . .
H8 H 0.2888 0.9951 0.2902 0.080 Uiso 1 1 calc R . .
C9 C 0.3112(4) 0.9506(10) 0.2148(5) 0.074(4) Uani 1 1 d . . .
H9A H 0.3342 0.9783 0.2342 0.089 Uiso 1 1 calc R . .
H9B H 0.3091 0.9438 0.1802 0.089 Uiso 1 1 calc R . .
H9C H 0.3126 0.9033 0.2307 0.089 Uiso 1 1 calc R . .
C10 C 0.3250(5) 1.0354(8) 0.0355(7) 0.070(4) Uani 1 1 d . . .
C11 C 0.3469(7) 1.1108(11) -0.0077(11) 0.104(7) Uani 1 1 d . . .
H11 H 0.3487 1.1384 -0.0342 0.125 Uiso 1 1 calc R . .
C12 C 0.3708(6) 1.1107(10) 0.0395(11) 0.101(7) Uani 1 1 d . . .
H12 H 0.3939 1.1371 0.0533 0.122 Uiso 1 1 calc R . .
C13 C 0.2874(7) 1.0444(11) -0.0595(8) 0.103(7) Uani 1 1 d . . .
H13A H 0.2972 1.0383 -0.0856 0.124 Uiso 1 1 calc R . .
H13B H 0.2684 1.0832 -0.0695 0.124 Uiso 1 1 calc R . .
H13C H 0.2755 0.9993 -0.0556 0.124 Uiso 1 1 calc R . .
C14 C 0.3742(5) 1.0508(8) 0.1193(8) 0.082(5) Uani 1 1 d . . .
H14A H 0.3585 1.0715 0.1359 0.098 Uiso 1 1 calc R . .
H14B H 0.3998 1.0731 0.1347 0.098 Uiso 1 1 calc R . .
C15 C 0.3473(4) 0.9271(7) 0.1032(6) 0.061(3) Uani 1 1 d . . .
C16 C 0.4085(4) 0.9307(11) 0.1544(8) 0.094(6) Uani 1 1 d . . .
H16 H 0.4335 0.9488 0.1723 0.113 Uiso 1 1 calc R . .
C17 C 0.3983(4) 0.8634(9) 0.1518(7) 0.079(5) Uani 1 1 d . . .
H17 H 0.4139 0.8239 0.1690 0.095 Uiso 1 1 calc R . .
C18 C 0.3389(4) 0.7945(7) 0.1035(6) 0.063(3) Uani 1 1 d . . .
H18A H 0.3205 0.7999 0.0684 0.075 Uiso 1 1 calc R . .
H18B H 0.3252 0.7854 0.1251 0.075 Uiso 1 1 calc R . .
H18C H 0.3558 0.7538 0.1060 0.075 Uiso 1 1 calc R . .
C19 C 0.1863(4) 0.7991(7) 0.0166(4) 0.049(3) Uani 1 1 d . . .
C20 C 0.1399(4) 0.7152(8) 0.0018(5) 0.061(3) Uani 1 1 d . . .
H20 H 0.1153 0.6944 -0.0085 0.073 Uiso 1 1 calc R . .
C21 C 0.1724(4) 0.6823(7) 0.0219(5) 0.057(3) Uani 1 1 d . . .
H21 H 0.1758 0.6319 0.0281 0.068 Uiso 1 1 calc R . .
C22 C 0.2421(4) 0.7144(7) 0.0555(5) 0.054(3) Uani 1 1 d . . .
H22A H 0.2570 0.7574 0.0560 0.065 Uiso 1 1 calc R . .
H22B H 0.2472 0.6765 0.0354 0.065 Uiso 1 1 calc R . .
H22C H 0.2491 0.6970 0.0901 0.065 Uiso 1 1 calc R . .
C23 C 0.1223(4) 0.8470(8) -0.0264(6) 0.062(3) Uani 1 1 d . . .
H23A H 0.0960 0.8279 -0.0410 0.074 Uiso 1 1 calc R . .
H23B H 0.1239 0.8850 -0.0016 0.074 Uiso 1 1 calc R . .
C24 C 0.1662(4) 0.9027(6) -0.0555(5) 0.051(3) Uani 1 1 d . . .
C25 C 0.1092(5) 0.8798(8) -0.1181(6) 0.080(5) Uani 1 1 d . . .
H25 H 0.0836 0.8638 -0.1352 0.096 Uiso 1 1 calc R . .
C26 C 0.1311(5) 0.9097(9) -0.1392(5) 0.073(4) Uani 1 1 d . . .
H26 H 0.1238 0.9203 -0.1740 0.088 Uiso 1 1 calc R . .
C27 C 0.1967(5) 0.9529(9) -0.1109(6) 0.072(4) Uani 1 1 d . . .
H27A H 0.2210 0.9406 -0.0831 0.087 Uiso 1 1 calc R . .
H27B H 0.1939 1.0055 -0.1135 0.087 Uiso 1 1 calc R . .
H27C H 0.1963 0.9335 -0.1426 0.087 Uiso 1 1 calc R . .
C28 C 0.0551(3) 0.9326(7) 0.1964(4) 0.047(3) Uani 1 1 d . . .
C29 C 0.0481(4) 0.9126(10) 0.2685(5) 0.071(4) Uani 1 1 d . . .
H29 H 0.0439 0.8878 0.2945 0.085 Uiso 1 1 calc R . .
C30 C 0.0531(4) 0.9798(11) 0.2660(5) 0.073(5) Uani 1 1 d . . .
H30 H 0.0541 1.0144 0.2907 0.088 Uiso 1 1 calc R . .
C31 C 0.0641(4) 1.0676(8) 0.2062(5) 0.066(4) Uani 1 1 d . . .
H31A H 0.0478 1.0755 0.1704 0.079 Uiso 1 1 calc R . .
H31B H 0.0908 1.0714 0.2114 0.079 Uiso 1 1 calc R . .
H31C H 0.0584 1.1041 0.2267 0.079 Uiso 1 1 calc R . .
C32 C 0.0464(4) 0.8068(9) 0.2104(5) 0.066(4) Uani 1 1 d . . .
H32A H 0.0712 0.7889 0.2123 0.079 Uiso 1 1 calc R . .
H32B H 0.0394 0.7782 0.2343 0.079 Uiso 1 1 calc R . .
C33 C 0.0209(3) 0.8342(7) 0.1214(5) 0.050(3) Uani 1 1 d . . .
C34 C -0.0127(5) 0.7524(10) 0.1442(6) 0.083(5) Uani 1 1 d . . .
H34 H -0.0209 0.7219 0.1642 0.100 Uiso 1 1 calc R . .
C35 C -0.0290(5) 0.7607(11) 0.0945(7) 0.089(6) Uani 1 1 d . . .
H35 H -0.0510 0.7359 0.0721 0.107 Uiso 1 1 calc R . .
C36 C -0.0182(4) 0.8354(8) 0.0294(5) 0.061(3) Uani 1 1 d . . .
H36A H -0.0132 0.7963 0.0101 0.073 Uiso 1 1 calc R . .
H36B H -0.0028 0.8776 0.0296 0.073 Uiso 1 1 calc R . .
H36C H -0.0452 0.8483 0.0137 0.073 Uiso 1 1 calc R . .
C37 C 0.1835(3) 0.8741(6) 0.2053(4) 0.043(2) Uani 1 1 d . . .
C38 C 0.2421(4) 0.8448(8) 0.2621(5) 0.061(3) Uani 1 1 d . . .
H38 H 0.2673 0.8264 0.2765 0.073 Uiso 1 1 calc R . .
C39 C 0.2235(4) 0.8748(8) 0.2877(5) 0.063(3) Uani 1 1 d . . .
H39 H 0.2330 0.8823 0.3231 0.075 Uiso 1 1 calc R . .
C40 C 0.1590(4) 0.9283(8) 0.2641(5) 0.062(3) Uani 1 1 d . . .
H40A H 0.1342 0.9057 0.2454 0.074 Uiso 1 1 calc R . .
H40B H 0.1577 0.9795 0.2550 0.074 Uiso 1 1 calc R . .
H40C H 0.1657 0.9239 0.3005 0.074 Uiso 1 1 calc R . .
C41 C 0.2233(3) 0.8100(8) 0.1700(5) 0.055(3) Uani 1 1 d . . .
H41A H 0.2487 0.7873 0.1826 0.067 Uiso 1 1 calc R . .
H41B H 0.2216 0.8457 0.1437 0.067 Uiso 1 1 calc R . .
C42 C 0.1566(3) 0.7709(7) 0.1331(4) 0.047(2) Uani 1 1 d . . .
C43 C 0.1999(4) 0.6818(8) 0.1496(5) 0.066(4) Uani 1 1 d . . .
H43 H 0.2236 0.6575 0.1599 0.079 Uiso 1 1 calc R . .
C44 C 0.1651(5) 0.6514(8) 0.1324(6) 0.067(4) Uani 1 1 d . . .
H44 H 0.1596 0.6012 0.1281 0.081 Uiso 1 1 calc R . .
C45 C 0.0974(4) 0.6942(8) 0.1034(6) 0.071(4) Uani 1 1 d . . .
H45A H 0.0846 0.7198 0.0713 0.085 Uiso 1 1 calc R . .
H45B H 0.0882 0.7124 0.1281 0.085 Uiso 1 1 calc R . .
H45C H 0.0921 0.6424 0.0982 0.085 Uiso 1 1 calc R . .
C46 C 0.1096(3) 1.0963(6) 0.0530(4) 0.039(2) Uani 1 1 d . . .
C47 C 0.1302(3) 1.1901(6) 0.0207(4) 0.049(3) Uani 1 1 d . . .
H47 H 0.1406 1.2164 0.0011 0.059 Uiso 1 1 calc R . .
C48 C 0.1167(3) 1.2174(6) 0.0533(4) 0.049(3) Uani 1 1 d . . .
H48 H 0.1158 1.2669 0.0613 0.058 Uiso 1 1 calc R . .
C49 C 0.0857(4) 1.1674(7) 0.1073(5) 0.055(3) Uani 1 1 d . . .
H49A H 0.0990 1.1384 0.1377 0.066 Uiso 1 1 calc R . .
H49B H 0.0593 1.1511 0.0905 0.066 Uiso 1 1 calc R . .
H49C H 0.0862 1.2183 0.1167 0.066 Uiso 1 1 calc R . .
C50 C 0.1333(3) 1.0629(6) -0.0107(4) 0.044(2) Uani 1 1 d . . .
H50A H 0.1521 1.0268 0.0102 0.053 Uiso 1 1 calc R . .
H50B H 0.1435 1.0869 -0.0331 0.053 Uiso 1 1 calc R . .
C51 C 0.0760(3) 0.9950(6) -0.0193(3) 0.036(2) Uani 1 1 d . . .
C52 C 0.0770(4) 1.0317(7) -0.0929(4) 0.049(3) Uani 1 1 d . . .
H52 H 0.0853 1.0534 -0.1164 0.059 Uiso 1 1 calc R . .
C53 C 0.0435(3) 0.9979(7) -0.1028(4) 0.049(3) Uani 1 1 d . . .
H53 H 0.0238 0.9899 -0.1353 0.058 Uiso 1 1 calc R . .
C54 C 0.0106(3) 0.9429(7) -0.0524(5) 0.050(3) Uani 1 1 d . . .
H54A H 0.0158 0.9352 -0.0167 0.060 Uiso 1 1 calc R . .
H54B H 0.0056 0.8964 -0.0700 0.060 Uiso 1 1 calc R . .
H54C H -0.0116 0.9744 -0.0678 0.060 Uiso 1 1 calc R . .
C55 C 0.1368(6) 1.2185(13) -0.1387(9) 0.112(9) Uani 1 1 d . . .
C56 C 0.1342(4) 1.2423(12) 0.2598(6) 0.086(6) Uani 1 1 d . . .

loop_
_atom_site_aniso_label
_atom_site_aniso_U_11
_atom_site_aniso_U_22
_atom_site_aniso_U_33
_atom_site_aniso_U_23
_atom_site_aniso_U_13
_atom_site_aniso_U_12
Pt1 0.0381(2) 0.0385(2) 0.0388(2) 0.00076(15) 0.01423(16) 0.00277(15)
Pt2 0.0506(3) 0.0428(2) 0.0596(3) 0.00819(19) 0.0295(2) 0.00795(18)
Pt3 0.0502(2) 0.0390(2) 0.0395(2) -0.00008(16) 0.01832(18) 0.00780(17)
Pt4 0.02900(18) 0.0453(2) 0.0362(2) -0.00116(15) 0.00766(15) -0.00240(15)
Pt5 0.03176(19) 0.0435(2) 0.03425(19) 0.00511(15) 0.00925(15) 0.00301(15)
Pt6 0.02989(18) 0.0396(2) 0.03073(18) 0.00036(14) 0.00603(14) 0.00117(14)
Cl1 0.104(8) 0.127(10) 0.144(11) -0.066(9) 0.003(8) 0.012(7)
Cl2 0.046(5) 0.51(4) 0.45(4) -0.42(4) -0.036(11) 0.046(12)
Cl3 0.105(11) 0.037(5) 0.27(2) 0.000 0.094(14) 0.000
Cl4 0.165(18) 0.141(16) 0.118(13) 0.000 0.075(13) 0.000
Cl5 0.40(3) 0.29(2) 0.29(2) -0.25(2) 0.29(3) -0.26(3)
S1 0.0546(16) 0.0401(14) 0.0441(14) 0.0036(11) 0.0220(12) 0.0059(11)
S2 0.0459(14) 0.0380(13) 0.0428(13) 0.0046(10) 0.0187(11) 0.0035(11)
S3 0.0317(11) 0.0434(13) 0.0297(11) 0.0000(9) 0.0071(9) -0.0031(9)
S4 0.0371(12) 0.0404(13) 0.0343(12) -0.0012(10) 0.0066(10) -0.0007(10)
S5 0.073(2) 0.072(2) 0.068(2) -0.0088(18) 0.0358(19) -0.0160(19)
S6 0.0508(16) 0.066(2) 0.0556(17) -0.0195(15) 0.0246(14) -0.0164(14)
F1 0.152(13) 0.116(10) 0.107(10) -0.017(8) -0.030(9) 0.011(9)
F2 0.159(12) 0.079(8) 0.121(10) -0.010(7) 0.017(9) 0.013(8)
F3 0.091(9) 0.174(15) 0.23(2) -0.038(14) 0.044(11) 0.029(10)
F4 0.095(8) 0.109(9) 0.128(10) -0.004(7) 0.056(7) -0.017(7)
F5 0.151(11) 0.074(7) 0.105(8) -0.005(6) 0.053(8) -0.001(7)
F6 0.184(15) 0.181(15) 0.063(7) -0.012(8) -0.010(8) 0.046(12)
O1 0.078(7) 0.057(6) 0.087(7) -0.016(5) 0.044(6) -0.023(5)
O2 0.086(8) 0.120(10) 0.097(8) -0.043(7) 0.062(7) -0.048(7)
O3 0.086(7) 0.081(7) 0.055(5) -0.012(5) 0.036(5) -0.002(6)
O4 0.066(6) 0.062(6) 0.100(8) -0.029(6) 0.037(6) -0.018(5)
O5 0.058(6) 0.133(11) 0.058(6) -0.020(6) 0.012(5) 0.009(6)
O6 0.30(2) 0.178(16) 0.152(14) -0.097(13) 0.190(18) -0.146(17)
N1 0.033(4) 0.040(5) 0.048(5) 0.001(4) 0.016(4) 0.004(3)
N2 0.042(5) 0.033(4) 0.051(5) -0.006(4) 0.009(4) -0.003(4)
N3 0.044(5) 0.046(5) 0.036(4) -0.007(4) 0.015(4) -0.004(4)
N4 0.055(6) 0.055(6) 0.044(5) 0.002(4) 0.012(5) 0.014(5)
N5 0.066(8) 0.057(7) 0.109(11) 0.015(7) 0.039(8) -0.006(6)
N6 0.104(11) 0.061(8) 0.120(12) 0.043(8) 0.076(10) 0.012(7)
N7 0.043(6) 0.068(8) 0.113(11) 0.008(7) 0.031(7) 0.000(5)
N8 0.050(6) 0.053(6) 0.084(8) 0.019(5) 0.033(6) 0.020(5)
N9 0.057(6) 0.051(6) 0.051(6) -0.008(5) 0.003(5) 0.020(5)
N10 0.081(8) 0.056(6) 0.035(5) 0.001(4) 0.012(5) 0.018(6)
N11 0.054(6) 0.053(6) 0.054(6) -0.010(5) 0.022(5) 0.004(5)
N12 0.064(6) 0.042(5) 0.049(5) -0.002(4) 0.027(5) 0.002(4)
N13 0.049(6) 0.083(8) 0.038(5) -0.002(5) 0.015(4) -0.015(5)
N14 0.048(5) 0.071(7) 0.044(5) -0.021(5) 0.020(4) -0.014(5)
N15 0.056(6) 0.063(7) 0.054(6) -0.004(5) 0.024(5) -0.019(5)
N16 0.036(5) 0.067(7) 0.050(5) -0.011(5) 0.008(4) -0.017(5)
N17 0.027(4) 0.067(6) 0.046(5) 0.013(5) 0.003(4) 0.000(4)
N18 0.047(5) 0.057(6) 0.035(5) 0.007(4) 0.004(4) 0.003(4)
N19 0.054(6) 0.052(6) 0.050(5) 0.014(4) 0.024(5) 0.018(5)
N20 0.058(6) 0.045(5) 0.054(6) -0.002(4) 0.019(5) 0.007(5)
N21 0.041(5) 0.035(4) 0.042(5) 0.004(4) 0.013(4) -0.002(4)
N22 0.040(4) 0.036(4) 0.036(4) -0.003(3) 0.003(4) 0.001(4)
N23 0.035(4) 0.047(5) 0.031(4) -0.003(3) 0.006(3) 0.000(4)
N24 0.035(4) 0.047(5) 0.033(4) -0.005(4) 0.008(3) -0.002(4)
C1 0.042(5) 0.042(5) 0.032(5) 0.004(4) 0.005(4) -0.004(4)
C2 0.042(6) 0.041(6) 0.052(6) -0.006(5) 0.010(5) 0.005(5)
C3 0.059(8) 0.044(6) 0.056(7) -0.007(5) -0.001(6) -0.005(6)
C4 0.062(8) 0.054(7) 0.057(7) -0.002(6) 0.023(6) -0.019(6)
C5 0.038(5) 0.058(7) 0.046(6) -0.006(5) 0.016(5) 0.002(5)
C6 0.051(6) 0.045(6) 0.037(5) 0.002(4) 0.014(5) 0.000(5)
C7 0.075(9) 0.052(7) 0.038(6) -0.001(5) 0.018(6) 0.003(6)
C8 0.077(10) 0.069(9) 0.039(6) -0.004(6) 0.006(6) 0.013(7)
C9 0.060(8) 0.099(12) 0.046(7) 0.000(7) 0.004(6) 0.036(8)
C10 0.077(10) 0.048(7) 0.096(11) 0.018(7) 0.048(9) 0.012(7)
C11 0.116(17) 0.077(12) 0.15(2) 0.036(13) 0.083(17) 0.002(12)
C12 0.084(13) 0.071(11) 0.16(2) 0.020(13) 0.055(14) -0.012(10)
C13 0.15(2) 0.087(13) 0.111(16) 0.028(12) 0.096(17) 0.010(13)
C14 0.066(9) 0.049(8) 0.128(16) 0.000(9) 0.038(10) -0.011(7)
C15 0.054(7) 0.053(7) 0.084(9) 0.007(7) 0.037(7) 0.007(6)
C16 0.039(7) 0.104(14) 0.125(16) 0.020(12) 0.018(9) 0.000(8)
C17 0.049(8) 0.063(9) 0.118(14) 0.025(9) 0.027(8) 0.004(7)
C18 0.076(9) 0.054(7) 0.068(8) 0.007(6) 0.039(7) 0.020(7)
C19 0.055(7) 0.050(6) 0.044(6) 0.000(5) 0.023(5) 0.014(5)
C20 0.060(8) 0.066(8) 0.060(8) -0.007(6) 0.027(6) -0.008(7)
C21 0.074(9) 0.044(6) 0.060(7) 0.005(5) 0.034(7) 0.004(6)
C22 0.066(8) 0.047(6) 0.052(7) 0.004(5) 0.027(6) 0.013(6)
C23 0.052(7) 0.055(7) 0.074(9) -0.009(7) 0.021(7) 0.006(6)
C24 0.051(7) 0.045(6) 0.048(6) -0.007(5) 0.011(5) 0.008(5)
C25 0.073(10) 0.061(9) 0.062(9) -0.021(7) -0.016(8) 0.025(8)
C26 0.093(12) 0.071(10) 0.040(7) -0.003(6) 0.010(7) 0.007(8)
C27 0.098(12) 0.068(9) 0.052(8) 0.008(7) 0.031(8) 0.011(8)
C28 0.031(5) 0.059(7) 0.045(6) -0.009(5) 0.008(4) -0.007(5)
C29 0.073(9) 0.095(12) 0.053(7) -0.021(7) 0.034(7) -0.032(8)
C30 0.050(7) 0.125(15) 0.047(7) -0.026(8) 0.022(6) -0.021(8)
C31 0.068(9) 0.079(10) 0.056(7) -0.021(7) 0.031(7) -0.009(7)
C32 0.065(8) 0.078(10) 0.053(7) 0.010(7) 0.022(6) -0.017(7)
C33 0.040(6) 0.058(7) 0.051(6) -0.004(5) 0.016(5) -0.010(5)
C34 0.078(10) 0.099(13) 0.070(10) -0.010(9) 0.028(8) -0.042(10)
C35 0.075(10) 0.108(14) 0.072(10) 0.000(9) 0.016(8) -0.053(10)
C36 0.049(7) 0.060(8) 0.058(7) -0.004(6) 0.005(6) -0.010(6)
C37 0.039(5) 0.043(6) 0.039(5) 0.008(4) 0.008(4) 0.002(4)
C38 0.039(6) 0.068(8) 0.057(7) 0.021(6) -0.001(5) 0.010(6)
C39 0.049(7) 0.067(8) 0.052(7) 0.013(6) -0.001(6) 0.018(6)
C40 0.069(8) 0.074(9) 0.039(6) 0.007(6) 0.020(6) 0.016(7)
C41 0.039(6) 0.072(8) 0.060(7) 0.017(6) 0.024(5) 0.014(6)
C42 0.051(6) 0.054(7) 0.039(5) 0.007(5) 0.021(5) 0.004(5)
C43 0.068(9) 0.073(9) 0.058(8) 0.009(7) 0.027(7) 0.031(7)
C44 0.080(10) 0.058(8) 0.067(8) 0.017(7) 0.033(8) 0.020(7)
C45 0.078(10) 0.052(8) 0.078(10) -0.001(7) 0.027(8) -0.011(7)
C46 0.033(5) 0.044(5) 0.028(4) 0.000(4) 0.002(4) 0.004(4)
C47 0.049(6) 0.050(6) 0.040(5) 0.000(5) 0.010(5) -0.009(5)
C48 0.047(6) 0.041(6) 0.045(6) -0.002(5) 0.005(5) -0.006(5)
C49 0.057(7) 0.057(7) 0.049(6) -0.009(5) 0.018(6) 0.005(6)
C50 0.037(5) 0.047(6) 0.044(6) 0.001(5) 0.011(4) -0.004(4)
C51 0.033(5) 0.044(5) 0.025(4) 0.002(4) 0.007(4) 0.004(4)
C52 0.057(7) 0.053(7) 0.033(5) 0.002(5) 0.014(5) 0.004(5)
C53 0.040(6) 0.058(7) 0.037(5) 0.004(5) 0.005(5) -0.005(5)
C54 0.036(5) 0.058(7) 0.047(6) -0.009(5) 0.007(5) -0.006(5)
C55 0.073(11) 0.132(18) 0.139(18) -0.090(16) 0.052(12) -0.052(12)
C56 0.055(8) 0.137(17) 0.071(10) -0.049(10) 0.029(8) -0.026(9)

loop_
_atom_type_symbol
_atom_type_description
_atom_type_scat_dispersion_real
_atom_type_scat_dispersion_imag
_atom_type_scat_source
C C 0.0033 0.0016
;
International Tables for Crystallography
(Vol. C, Tables 4.2.6.8 and 6.1.1.4)
;
H H 0.0000 0.0000
;
International Tables for Crystallography
(Vol. C, Table 6.1.1.4)
;
F F 0.0171 0.0103
;
International Tables for Crystallography
(Vol. C, Tables 4.2.6.8 and 6.1.1.4)
;
N N 0.0061 0.0033
;
International Tables for Crystallography
(Vol. C, Tables 4.2.6.8 and 6.1.1.4)
;
O O 0.0106 0.0060
;
International Tables for Crystallography
(Vol. C, Tables 4.2.6.8 and 6.1.1.4)
;
Pt Pt -1.7033 8.3905
;
International Tables for Crystallography
(Vol. C, Tables 4.2.6.8 and 6.1.1.4)
;
S S 0.1246 0.1234
;
International Tables for Crystallography
(Vol. C, Tables 4.2.6.8 and 6.1.1.4)
;
Cl Cl 0.1484 0.1585
;
International Tables for Crystallography
(Vol. C, Tables 4.2.6.8 and 6.1.1.4)
;

loop_
_geom_angle_atom_site_label_1
_geom_angle_atom_site_label_2
_geom_angle_atom_site_label_3
_geom_angle
_geom_angle_site_symmetry_1
_geom_angle_site_symmetry_3
_geom_angle_publ_flag
C6 Pt1 C1 84.6(4) . . ?
C6 Pt1 S2 98.3(3) . . ?
C1 Pt1 S2 176.7(3) . . ?
C6 Pt1 S1 176.3(3) . . ?
C1 Pt1 S1 98.7(3) . . ?
S2 Pt1 S1 78.27(9) . . ?
C6 Pt1 Pt2 125.4(3) . . ?
C1 Pt1 Pt2 125.8(3) . . ?
S2 Pt1 Pt2 51.13(7) . . ?
S1 Pt1 Pt2 51.24(7) . . ?
C6 Pt1 Pt3 131.0(3) . . ?
C1 Pt1 Pt3 131.3(3) . . ?
S2 Pt1 Pt3 47.30(7) . . ?
S1 Pt1 Pt3 47.42(7) . . ?
Pt2 Pt1 Pt3 65.247(18) . . ?
C15 Pt2 C10 85.0(6) . . ?
C15 Pt2 S2 97.5(4) . . ?
C10 Pt2 S2 171.3(5) . . ?
C15 Pt2 S1 173.5(4) . . ?
C10 Pt2 S1 98.4(5) . . ?
S2 Pt2 S1 78.33(10) . . ?
C15 Pt2 Pt1 122.3(4) . . ?
C10 Pt2 Pt1 120.5(4) . . ?
S2 Pt2 Pt1 51.21(7) . . ?
S1 Pt2 Pt1 51.26(7) . . ?
C24 Pt3 C19 84.4(5) . . ?
C24 Pt3 S2 176.4(4) . . ?
C19 Pt3 S2 99.2(3) . . ?
C24 Pt3 S1 97.2(4) . . ?
C19 Pt3 S1 176.0(3) . . ?
S2 Pt3 S1 79.18(10) . . ?
C24 Pt3 Pt1 129.5(3) . . ?
C19 Pt3 Pt1 128.3(3) . . ?
S2 Pt3 Pt1 47.93(7) . . ?
S1 Pt3 Pt1 48.00(7) . . ?
C28 Pt4 C33 85.6(5) . . ?
C28 Pt4 S3 97.9(3) . . ?
C33 Pt4 S3 174.1(4) . . ?
C28 Pt4 S4 170.6(3) . . ?
C33 Pt4 S4 97.8(4) . . ?
S3 Pt4 S4 77.97(9) . . ?
C28 Pt4 Pt5 119.1(3) . . ?
C33 Pt4 Pt5 122.7(4) . . ?
S3 Pt4 Pt5 51.39(7) . . ?
S4 Pt4 Pt5 51.72(6) . . ?
C37 Pt5 C42 84.8(5) . . ?
C37 Pt5 S3 96.9(3) . . ?
C42 Pt5 S3 177.7(3) . . ?
C37 Pt5 S4 172.6(3) . . ?
C42 Pt5 S4 100.1(3) . . ?
S3 Pt5 S4 78.01(9) . . ?
C37 Pt5 Pt4 121.0(3) . . ?
C42 Pt5 Pt4 126.1(3) . . ?
S3 Pt5 Pt4 51.59(6) . . ?
S4 Pt5 Pt4 51.58(7) . . ?
C37 Pt5 Pt6 132.5(3) . . ?
C42 Pt5 Pt6 133.0(3) . . ?
S3 Pt5 Pt6 46.43(6) . . ?
S4 Pt5 Pt6 46.63(6) . . ?
Pt4 Pt5 Pt6 64.624(14) . . ?
C46 Pt6 C51 84.3(4) . . ?
C46 Pt6 S3 98.6(3) . . ?
C51 Pt6 S3 177.0(3) . . ?
C46 Pt6 S4 175.8(3) . . ?
C51 Pt6 S4 98.4(3) . . ?
S3 Pt6 S4 78.77(9) . . ?
C46 Pt6 Pt5 128.6(3) . . ?
C51 Pt6 Pt5 130.5(3) . . ?
S3 Pt6 Pt5 46.87(7) . . ?
S4 Pt6 Pt5 47.19(6) . . ?
Pt3 S1 Pt2 89.30(10) . . ?
Pt3 S1 Pt1 84.58(9) . . ?
Pt2 S1 Pt1 77.49(9) . . ?
Pt3 S2 Pt2 89.55(9) . . ?
Pt3 S2 Pt1 84.77(9) . . ?
Pt2 S2 Pt1 77.66(8) . . ?
Pt6 S3 Pt5 86.70(9) . . ?
Pt6 S3 Pt4 89.22(8) . . ?
Pt5 S3 Pt4 77.02(8) . . ?
Pt6 S4 Pt4 88.95(9) . . ?
Pt6 S4 Pt5 86.18(9) . . ?
Pt4 S4 Pt5 76.71(8) . . ?
O2 S5 O3 115.8(7) . . ?
O2 S5 O1 115.3(7) . . ?
O3 S5 O1 115.1(7) . . ?
O2 S5 C55 106.8(11) . . ?
O3 S5 C55 101.1(9) . . ?
O1 S5 C55 99.7(8) . . ?
O6 S6 O4 110.7(8) . . ?
O6 S6 O5 113.5(10) . . ?
O4 S6 O5 110.0(8) . . ?
O6 S6 C56 114.1(13) . . ?
O4 S6 C56 104.1(8) . . ?
O5 S6 C56 103.8(7) . . ?
C1 N1 C2 110.3(10) . . ?
C1 N1 C5 121.5(9) . . ?
C2 N1 C5 128.0(10) . . ?
C1 N2 C3 107.6(11) . . ?
C1 N2 C4 126.8(10) . . ?
C3 N2 C4 125.6(11) . . ?
C6 N3 C7 110.9(10) . . ?
C6 N3 C5 121.3(9) . . ?
C7 N3 C5 127.3(10) . . ?
C6 N4 C8 110.2(11) . . ?
C6 N4 C9 126.5(11) . . ?
C8 N4 C9 123.3(11) . . ?
C10 N5 C12 110.9(17) . . ?
C10 N5 C14 121.7(13) . . ?
C12 N5 C14 127.4(17) . . ?
C11 N6 C10 109.7(19) . . ?
C11 N6 C13 123.4(17) . . ?
C10 N6 C13 126.8(14) . . ?
C15 N7 C16 110.0(14) . . ?
C15 N7 C14 121.1(12) . . ?
C16 N7 C14 128.8(14) . . ?
C17 N8 C15 111.3(13) . . ?
C17 N8 C18 125.2(11) . . ?
C15 N8 C18 123.4(12) . . ?
C24 N9 C25 109.5(14) . . ?
C24 N9 C23 121.3(11) . . ?
C25 N9 C23 129.1(14) . . ?
C24 N10 C26 111.7(13) . . ?
C24 N10 C27 127.1(12) . . ?
C26 N10 C27 121.2(13) . . ?
C19 N11 C20 111.1(11) . . ?
C19 N11 C23 121.7(11) . . ?
C20 N11 C23 126.9(11) . . ?
C19 N12 C21 109.3(11) . . ?
C19 N12 C22 126.3(11) . . ?
C21 N12 C22 124.2(10) . . ?
C28 N13 C29 110.2(12) . . ?
C28 N13 C32 121.4(11) . . ?
C29 N13 C32 128.4(12) . . ?
C28 N14 C30 109.0(13) . . ?
C28 N14 C31 126.4(10) . . ?
C30 N14 C31 124.4(12) . . ?
C34 N15 C33 111.3(12) . . ?
C34 N15 C32 128.9(12) . . ?
C33 N15 C32 119.7(10) . . ?
C33 N16 C35 108.9(11) . . ?
C33 N16 C36 126.6(11) . . ?
C35 N16 C36 124.6(11) . . ?
C37 N17 C38 108.1(11) . . ?
C37 N17 C41 122.6(9) . . ?
C38 N17 C41 128.3(11) . . ?
C37 N18 C39 111.2(11) . . ?
C37 N18 C40 125.6(10) . . ?
C39 N18 C40 123.2(11) . . ?
C42 N19 C43 110.4(12) . . ?
C42 N19 C41 122.6(10) . . ?
C43 N19 C41 126.2(11) . . ?
C42 N20 C44 110.5(12) . . ?
C42 N20 C45 126.0(11) . . ?
C44 N20 C45 123.5(12) . . ?
C46 N21 C47 112.3(10) . . ?
C46 N21 C50 120.7(9) . . ?
C47 N21 C50 126.7(9) . . ?
C46 N22 C48 111.5(10) . . ?
C46 N22 C49 125.4(10) . . ?
C48 N22 C49 122.9(10) . . ?
C51 N23 C52 111.5(9) . . ?
C51 N23 C50 122.2(9) . . ?
C52 N23 C50 125.8(10) . . ?
C51 N24 C53 109.5(9) . . ?
C51 N24 C54 127.9(9) . . ?
C53 N24 C54 122.6(9) . . ?
N1 C1 N2 107.3(10) . . ?
N1 C1 Pt1 122.2(8) . . ?
N2 C1 Pt1 129.2(9) . . ?
C3 C2 N1 105.7(11) . . ?
C3 C2 H2 127.2 . . ?
N1 C2 H2 127.2 . . ?
C2 C3 N2 109.1(11) . . ?
C2 C3 H3 125.5 . . ?
N2 C3 H3 125.5 . . ?
N2 C4 H4A 109.5 . . ?
N2 C4 H4B 109.5 . . ?
H4A C4 H4B 109.5 . . ?
N2 C4 H4C 109.5 . . ?
H4A C4 H4C 109.5 . . ?
H4B C4 H4C 109.5 . . ?
N3 C5 N1 108.7(9) . . ?
N3 C5 H5A 109.9 . . ?
N1 C5 H5A 109.9 . . ?
N3 C5 H5B 109.9 . . ?
N1 C5 H5B 109.9 . . ?
H5A C5 H5B 108.3 . . ?
N4 C6 N3 105.9(10) . . ?
N4 C6 Pt1 131.4(9) . . ?
N3 C6 Pt1 122.2(8) . . ?
C8 C7 N3 105.4(11) . . ?
C8 C7 H7 127.3 . . ?
N3 C7 H7 127.3 . . ?
C7 C8 N4 107.5(11) . . ?
C7 C8 H8 126.2 . . ?
N4 C8 H8 126.2 . . ?
N4 C9 H9A 109.5 . . ?
N4 C9 H9B 109.5 . . ?
H9A C9 H9B 109.5 . . ?
N4 C9 H9C 109.5 . . ?
H9A C9 H9C 109.5 . . ?
H9B C9 H9C 109.5 . . ?
N5 C10 N6 104.1(14) . . ?
N5 C10 Pt2 123.7(12) . . ?
N6 C10 Pt2 132.3(14) . . ?
C12 C11 N6 106.7(18) . . ?
C12 C11 H11 126.7 . . ?
N6 C11 H11 126.7 . . ?
C11 C12 N5 108.6(18) . . ?
C11 C12 H12 125.7 . . ?
N5 C12 H12 125.7 . . ?
N6 C13 H13A 109.5 . . ?
N6 C13 H13B 109.5 . . ?
H13A C13 H13B 109.5 . . ?
N6 C13 H13C 109.5 . . ?
H13A C13 H13C 109.5 . . ?
H13B C13 H13C 109.5 . . ?
N5 C14 N7 109.2(14) . . ?
N5 C14 H14A 109.8 . . ?
N7 C14 H14A 109.8 . . ?
N5 C14 H14B 109.8 . . ?
N7 C14 H14B 109.8 . . ?
H14A C14 H14B 108.3 . . ?
N7 C15 N8 103.3(12) . . ?
N7 C15 Pt2 122.4(10) . . ?
N8 C15 Pt2 134.2(11) . . ?
C17 C16 N7 108.4(15) . . ?
C17 C16 H16 125.8 . . ?
N7 C16 H16 125.8 . . ?
C16 C17 N8 106.8(14) . . ?
C16 C17 H17 126.6 . . ?
N8 C17 H17 126.6 . . ?
N8 C18 H18A 109.5 . . ?
N8 C18 H18B 109.5 . . ?
H18A C18 H18B 109.5 . . ?
N8 C18 H18C 109.5 . . ?
H18A C18 H18C 109.5 . . ?
H18B C18 H18C 109.5 . . ?
N11 C19 N12 104.9(11) . . ?
N11 C19 Pt3 121.5(9) . . ?
N12 C19 Pt3 133.5(9) . . ?
C21 C20 N11 105.4(12) . . ?
C21 C20 H20 127.3 . . ?
N11 C20 H20 127.3 . . ?
C20 C21 N12 109.2(12) . . ?
C20 C21 H21 125.4 . . ?
N12 C21 H21 125.4 . . ?
N12 C22 H22A 109.5 . . ?
N12 C22 H22B 109.5 . . ?
H22A C22 H22B 109.5 . . ?
N12 C22 H22C 109.5 . . ?
H22A C22 H22C 109.5 . . ?
H22B C22 H22C 109.5 . . ?
N9 C23 N11 108.9(11) . . ?
N9 C23 H23A 109.9 . . ?
N11 C23 H23A 109.9 . . ?
N9 C23 H23B 109.9 . . ?
N11 C23 H23B 109.9 . . ?
H23A C23 H23B 108.3 . . ?
N9 C24 N10 105.5(11) . . ?
N9 C24 Pt3 122.4(10) . . ?
N10 C24 Pt3 131.4(10) . . ?
C26 C25 N9 106.7(14) . . ?
C26 C25 H25 126.6 . . ?
N9 C25 H25 126.6 . . ?
C25 C26 N10 106.6(13) . . ?
C25 C26 H26 126.7 . . ?
N10 C26 H26 126.7 . . ?
N10 C27 H27A 109.5 . . ?
N10 C27 H27B 109.5 . . ?
H27A C27 H27B 109.5 . . ?
N10 C27 H27C 109.5 . . ?
H27A C27 H27C 109.5 . . ?
H27B C27 H27C 109.5 . . ?
N13 C28 N14 105.1(11) . . ?
N13 C28 Pt4 121.5(9) . . ?
N14 C28 Pt4 133.3(9) . . ?
C30 C29 N13 106.5(13) . . ?
C30 C29 H29 126.8 . . ?
N13 C29 H29 126.8 . . ?
C29 C30 N14 109.2(14) . . ?
C29 C30 H30 125.4 . . ?
N14 C30 H30 125.4 . . ?
N14 C31 H31A 109.5 . . ?
N14 C31 H31B 109.5 . . ?
H31A C31 H31B 109.5 . . ?
N14 C31 H31C 109.5 . . ?
H31A C31 H31C 109.5 . . ?
H31B C31 H31C 109.5 . . ?
N15 C32 N13 111.8(12) . . ?
N15 C32 H32A 109.3 . . ?
N13 C32 H32A 109.3 . . ?
N15 C32 H32B 109.3 . . ?
N13 C32 H32B 109.3 . . ?
H32A C32 H32B 107.9 . . ?
N16 C33 N15 105.3(10) . . ?
N16 C33 Pt4 133.0(9) . . ?
N15 C33 Pt4 121.7(9) . . ?
C35 C34 N15 105.6(14) . . ?
C35 C34 H34 127.2 . . ?
N15 C34 H34 127.2 . . ?
C34 C35 N16 108.9(13) . . ?
C34 C35 H35 125.5 . . ?
N16 C35 H35 125.5 . . ?
N16 C36 H36A 109.5 . . ?
N16 C36 H36B 109.5 . . ?
H36A C36 H36B 109.5 . . ?
N16 C36 H36C 109.5 . . ?
H36A C36 H36C 109.5 . . ?
H36B C36 H36C 109.5 . . ?
N18 C37 N17 106.1(9) . . ?
N18 C37 Pt5 131.9(9) . . ?
N17 C37 Pt5 121.4(8) . . ?
C39 C38 N17 108.4(11) . . ?
C39 C38 H38 125.8 . . ?
N17 C38 H38 125.8 . . ?
C38 C39 N18 106.1(12) . . ?
C38 C39 H39 126.9 . . ?
N18 C39 H39 126.9 . . ?
N18 C40 H40A 109.5 . . ?
N18 C40 H40B 109.5 . . ?
H40A C40 H40B 109.5 . . ?
N18 C40 H40C 109.5 . . ?
H40A C40 H40C 109.5 . . ?
H40B C40 H40C 109.5 . . ?
N17 C41 N19 108.6(9) . . ?
N17 C41 H41A 110.0 . . ?
N19 C41 H41A 110.0 . . ?
N17 C41 H41B 110.0 . . ?
N19 C41 H41B 110.0 . . ?
H41A C41 H41B 108.4 . . ?
N20 C42 N19 105.4(10) . . ?
N20 C42 Pt5 132.2(9) . . ?
N19 C42 Pt5 121.6(9) . . ?
C44 C43 N19 106.2(12) . . ?
C44 C43 H43 126.9 . . ?
N19 C43 H43 126.9 . . ?
C43 C44 N20 107.5(13) . . ?
C43 C44 H44 126.3 . . ?
N20 C44 H44 126.3 . . ?
N20 C45 H45A 109.5 . . ?
N20 C45 H45B 109.5 . . ?
H45A C45 H45B 109.5 . . ?
N20 C45 H45C 109.5 . . ?
H45A C45 H45C 109.5 . . ?
H45B C45 H45C 109.5 . . ?
N21 C46 N22 103.7(9) . . ?
N21 C46 Pt6 122.4(8) . . ?
N22 C46 Pt6 133.5(8) . . ?
C48 C47 N21 105.9(10) . . ?
C48 C47 H47 127.1 . . ?
N21 C47 H47 127.1 . . ?
C47 C48 N22 106.6(10) . . ?
C47 C48 H48 126.7 . . ?
N22 C48 H48 126.7 . . ?
N22 C49 H49A 109.5 . . ?
N22 C49 H49B 109.5 . . ?
H49A C49 H49B 109.5 . . ?
N22 C49 H49C 109.5 . . ?
H49A C49 H49C 109.5 . . ?
H49B C49 H49C 109.5 . . ?
N21 C50 N23 106.4(8) . . ?
N21 C50 H50A 110.5 . . ?
N23 C50 H50A 110.5 . . ?
N21 C50 H50B 110.5 . . ?
N23 C50 H50B 110.5 . . ?
H50A C50 H50B 108.6 . . ?
N24 C51 N23 106.6(8) . . ?
N24 C51 Pt6 131.9(8) . . ?
N23 C51 Pt6 120.8(7) . . ?
C53 C52 N23 104.8(10) . . ?
C53 C52 H52 127.6 . . ?
N23 C52 H52 127.6 . . ?
C52 C53 N24 107.5(9) . . ?
C52 C53 H53 126.3 . . ?
N24 C53 H53 126.3 . . ?
N24 C54 H54A 109.5 . . ?
N24 C54 H54B 109.5 . . ?
H54A C54 H54B 109.5 . . ?
N24 C54 H54C 109.5 . . ?
H54A C54 H54C 109.5 . . ?
H54B C54 H54C 109.5 . . ?
F3 C55 F1 100.8(18) . . ?
F3 C55 F2 97.2(17) . . ?
F1 C55 F2 98(2) . . ?
F3 C55 S5 122(2) . . ?
F1 C55 S5 116.7(15) . . ?
F2 C55 S5 117.5(13) . . ?
F4 C56 F6 108.3(15) . . ?
F4 C56 F5 105.9(13) . . ?
F6 C56 F5 101.6(18) . . ?
F4 C56 S6 118.3(17) . . ?
F6 C56 S6 109.9(12) . . ?
F5 C56 S6 111.5(11) . . ?

loop_
_geom_bond_atom_site_label_1
_geom_bond_atom_site_label_2
_geom_bond_distance
_geom_bond_site_symmetry_2
_geom_bond_publ_flag
Pt1 C6 2.025(11) . ?
Pt1 C1 2.030(11) . ?
Pt1 S2 2.372(3) . ?
Pt1 S1 2.376(3) . ?
Pt1 Pt2 2.9733(7) . ?
Pt1 Pt3 3.1824(7) . ?
Pt2 C15 1.986(14) . ?
Pt2 C10 1.992(15) . ?
Pt2 S2 2.370(3) . ?
Pt2 S1 2.375(3) . ?
Pt3 C24 2.009(12) . ?
Pt3 C19 2.023(13) . ?
Pt3 S2 2.349(3) . ?
Pt3 S1 2.354(3) . ?
Pt4 C28 2.007(12) . ?
Pt4 C33 2.009(11) . ?
Pt4 S3 2.374(3) . ?
Pt4 S4 2.377(3) . ?
Pt4 Pt5 2.9525(7) . ?
Pt5 C37 2.002(10) . ?
Pt5 C42 2.016(12) . ?
Pt5 S3 2.368(3) . ?
Pt5 S4 2.381(3) . ?
Pt5 Pt6 3.2390(6) . ?
Pt6 C46 2.011(11) . ?
Pt6 C51 2.036(9) . ?
Pt6 S3 2.351(2) . ?
Pt6 S4 2.360(3) . ?
Cl1 Cl2 2.04(5) . ?
Cl3 Cl4 1.36(2) . ?
S5 O2 1.392(11) . ?
S5 O3 1.406(10) . ?
S5 O1 1.411(10) . ?
S5 C55 1.51(3) . ?
S6 O6 1.387(12) . ?
S6 O4 1.448(10) . ?
S6 O5 1.471(11) . ?
S6 C56 1.741(18) . ?
F1 C55 1.45(3) . ?
F2 C55 1.46(2) . ?
F3 C55 1.40(2) . ?
F4 C56 1.26(2) . ?
F5 C56 1.42(2) . ?
F6 C56 1.33(2) . ?
N1 C1 1.323(14) . ?
N1 C2 1.391(14) . ?
N1 C5 1.445(15) . ?
N2 C1 1.333(14) . ?
N2 C3 1.396(16) . ?
N2 C4 1.485(16) . ?
N3 C6 1.338(15) . ?
N3 C7 1.388(14) . ?
N3 C5 1.442(15) . ?
N4 C6 1.331(15) . ?
N4 C8 1.378(17) . ?
N4 C9 1.461(16) . ?
N5 C10 1.32(2) . ?
N5 C12 1.37(2) . ?
N5 C14 1.44(2) . ?
N6 C11 1.37(2) . ?
N6 C10 1.38(2) . ?
N6 C13 1.46(3) . ?
N7 C15 1.349(19) . ?
N7 C16 1.36(2) . ?
N7 C14 1.497(19) . ?
N8 C17 1.347(19) . ?
N8 C15 1.355(16) . ?
N8 C18 1.460(18) . ?
N9 C24 1.333(17) . ?
N9 C25 1.419(18) . ?
N9 C23 1.423(19) . ?
N10 C24 1.360(17) . ?
N10 C26 1.360(19) . ?
N10 C27 1.45(2) . ?
N11 C19 1.329(16) . ?
N11 C20 1.425(18) . ?
N11 C23 1.454(17) . ?
N12 C19 1.366(15) . ?
N12 C21 1.390(17) . ?
N12 C22 1.464(16) . ?
N13 C28 1.325(16) . ?
N13 C29 1.410(17) . ?
N13 C32 1.440(19) . ?
N14 C28 1.349(15) . ?
N14 C30 1.387(17) . ?
N14 C31 1.476(19) . ?
N15 C34 1.365(17) . ?
N15 C33 1.365(16) . ?
N15 C32 1.422(17) . ?
N16 C33 1.334(15) . ?
N16 C35 1.394(18) . ?
N16 C36 1.435(17) . ?
N17 C37 1.377(14) . ?
N17 C38 1.404(15) . ?
N17 C41 1.428(17) . ?
N18 C37 1.336(15) . ?
N18 C39 1.397(15) . ?
N18 C40 1.443(17) . ?
N19 C42 1.357(15) . ?
N19 C43 1.388(17) . ?
N19 C41 1.440(17) . ?
N20 C42 1.347(16) . ?
N20 C44 1.376(17) . ?
N20 C45 1.479(18) . ?
N21 C46 1.345(14) . ?
N21 C47 1.381(14) . ?
N21 C50 1.468(14) . ?
N22 C46 1.347(13) . ?
N22 C48 1.385(15) . ?
N22 C49 1.460(15) . ?
N23 C51 1.335(13) . ?
N23 C52 1.391(13) . ?
N23 C50 1.475(13) . ?
N24 C51 1.324(13) . ?
N24 C53 1.404(14) . ?
N24 C54 1.451(14) . ?
C2 C3 1.308(19) . ?
C2 H2 0.9500 . ?
C3 H3 0.9500 . ?
C4 H4A 0.9800 . ?
C4 H4B 0.9800 . ?
C4 H4C 0.9800 . ?
C5 H5A 0.9900 . ?
C5 H5B 0.9900 . ?
C7 C8 1.35(2) . ?
C7 H7 0.9500 . ?
C8 H8 0.9500 . ?
C9 H9A 0.9800 . ?
C9 H9B 0.9800 . ?
C9 H9C 0.9800 . ?
C11 C12 1.30(3) . ?
C11 H11 0.9500 . ?
C12 H12 0.9500 . ?
C13 H13A 0.9800 . ?
C13 H13B 0.9800 . ?
C13 H13C 0.9800 . ?
C14 H14A 0.9900 . ?
C14 H14B 0.9900 . ?
C16 C17 1.30(2) . ?
C16 H16 0.9500 . ?
C17 H17 0.9500 . ?
C18 H18A 0.9800 . ?
C18 H18B 0.9800 . ?
C18 H18C 0.9800 . ?
C20 C21 1.297(19) . ?
C20 H20 0.9500 . ?
C21 H21 0.9500 . ?
C22 H22A 0.9800 . ?
C22 H22B 0.9800 . ?
C22 H22C 0.9800 . ?
C23 H23A 0.9900 . ?
C23 H23B 0.9900 . ?
C25 C26 1.35(3) . ?
C25 H25 0.9500 . ?
C26 H26 0.9500 . ?
C27 H27A 0.9800 . ?
C27 H27B 0.9800 . ?
C27 H27C 0.9800 . ?
C29 C30 1.27(2) . ?
C29 H29 0.9500 . ?
C30 H30 0.9500 . ?
C31 H31A 0.9800 . ?
C31 H31B 0.9800 . ?
C31 H31C 0.9800 . ?
C32 H32A 0.9900 . ?
C32 H32B 0.9900 . ?
C34 C35 1.33(2) . ?
C34 H34 0.9500 . ?
C35 H35 0.9500 . ?
C36 H36A 0.9800 . ?
C36 H36B 0.9800 . ?
C36 H36C 0.9800 . ?
C38 C39 1.34(2) . ?
C38 H38 0.9500 . ?
C39 H39 0.9500 . ?
C40 H40A 0.9800 . ?
C40 H40B 0.9800 . ?
C40 H40C 0.9800 . ?
C41 H41A 0.9900 . ?
C41 H41B 0.9900 . ?
C43 C44 1.35(2) . ?
C43 H43 0.9500 . ?
C44 H44 0.9500 . ?
C45 H45A 0.9800 . ?
C45 H45B 0.9800 . ?
C45 H45C 0.9800 . ?
C47 C48 1.345(17) . ?
C47 H47 0.9500 . ?
C48 H48 0.9500 . ?
C49 H49A 0.9800 . ?
C49 H49B 0.9800 . ?
C49 H49C 0.9800 . ?
C50 H50A 0.9900 . ?
C50 H50B 0.9900 . ?
C52 C53 1.354(17) . ?
C52 H52 0.9500 . ?
C53 H53 0.9500 . ?
C54 H54A 0.9800 . ?
C54 H54B 0.9800 . ?
C54 H54C 0.9800 . ?

loop_
_geom_torsion_atom_site_label_1
_geom_torsion_atom_site_label_2
_geom_torsion_atom_site_label_3
_geom_torsion_atom_site_label_4
_geom_torsion
_geom_torsion_site_symmetry_1
_geom_torsion_site_symmetry_2
_geom_torsion_site_symmetry_3
_geom_torsion_site_symmetry_4
_geom_torsion_publ_flag
C6 Pt1 Pt2 C15 -2.1(6) . . . . ?
C1 Pt1 Pt2 C15 109.7(6) . . . . ?
S2 Pt1 Pt2 C15 -72.0(5) . . . . ?
S1 Pt1 Pt2 C15 179.8(5) . . . . ?
Pt3 Pt1 Pt2 C15 -126.0(5) . . . . ?
C6 Pt1 Pt2 C10 -106.8(7) . . . . ?
C1 Pt1 Pt2 C10 5.0(7) . . . . ?
S2 Pt1 Pt2 C10 -176.7(6) . . . . ?
S1 Pt1 Pt2 C10 75.2(6) . . . . ?
Pt3 Pt1 Pt2 C10 129.3(6) . . . . ?
C6 Pt1 Pt2 S2 69.9(4) . . . . ?
C1 Pt1 Pt2 S2 -178.4(4) . . . . ?
S1 Pt1 Pt2 S2 -108.19(13) . . . . ?
Pt3 Pt1 Pt2 S2 -54.02(9) . . . . ?
C6 Pt1 Pt2 S1 178.1(4) . . . . ?
C1 Pt1 Pt2 S1 -70.2(4) . . . . ?
S2 Pt1 Pt2 S1 108.19(13) . . . . ?
Pt3 Pt1 Pt2 S1 54.18(9) . . . . ?
C6 Pt1 Pt3 C24 126.0(7) . . . . ?
C1 Pt1 Pt3 C24 -0.7(7) . . . . ?
S2 Pt1 Pt3 C24 -176.6(5) . . . . ?
S1 Pt1 Pt3 C24 -58.4(5) . . . . ?
Pt2 Pt1 Pt3 C24 -117.6(5) . . . . ?
C6 Pt1 Pt3 C19 6.6(6) . . . . ?
C1 Pt1 Pt3 C19 -120.2(6) . . . . ?
S2 Pt1 Pt3 C19 63.9(4) . . . . ?
S1 Pt1 Pt3 C19 -177.9(4) . . . . ?
Pt2 Pt1 Pt3 C19 122.9(4) . . . . ?
C6 Pt1 Pt3 S2 -57.3(5) . . . . ?
C1 Pt1 Pt3 S2 175.9(4) . . . . ?
S1 Pt1 Pt3 S2 118.19(13) . . . . ?
Pt2 Pt1 Pt3 S2 59.02(9) . . . . ?
C6 Pt1 Pt3 S1 -175.5(5) . . . . ?
C1 Pt1 Pt3 S1 57.7(4) . . . . ?
S2 Pt1 Pt3 S1 -118.19(13) . . . . ?
Pt2 Pt1 Pt3 S1 -59.17(10) . . . . ?
C28 Pt4 Pt5 C37 -3.2(5) . . . . ?
C33 Pt4 Pt5 C37 -107.9(6) . . . . ?
S3 Pt4 Pt5 C37 72.7(4) . . . . ?
S4 Pt4 Pt5 C37 179.6(4) . . . . ?
C28 Pt4 Pt5 C42 104.8(6) . . . . ?
C33 Pt4 Pt5 C42 0.1(6) . . . . ?
S3 Pt4 Pt5 C42 -179.3(4) . . . . ?
S4 Pt4 Pt5 C42 -72.4(4) . . . . ?
C28 Pt4 Pt5 S3 -75.9(4) . . . . ?
C33 Pt4 Pt5 S3 179.4(4) . . . . ?
S4 Pt4 Pt5 S3 106.89(11) . . . . ?
C28 Pt4 Pt5 S4 177.2(4) . . . . ?
C33 Pt4 Pt5 S4 72.5(4) . . . . ?
S3 Pt4 Pt5 S4 -106.89(11) . . . . ?
C28 Pt4 Pt5 Pt6 -129.2(4) . . . . ?
C33 Pt4 Pt5 Pt6 126.1(4) . . . . ?
S3 Pt4 Pt5 Pt6 -53.32(7) . . . . ?
S4 Pt4 Pt5 Pt6 53.57(8) . . . . ?
C37 Pt5 Pt6 C46 11.1(6) . . . . ?
C42 Pt5 Pt6 C46 -122.3(6) . . . . ?
S3 Pt5 Pt6 C46 60.8(4) . . . . ?
S4 Pt5 Pt6 C46 -179.0(4) . . . . ?
Pt4 Pt5 Pt6 C46 120.9(4) . . . . ?
C37 Pt5 Pt6 C51 132.1(6) . . . . ?
C42 Pt5 Pt6 C51 -1.3(6) . . . . ?
S3 Pt5 Pt6 C51 -178.2(4) . . . . ?
S4 Pt5 Pt6 C51 -58.0(4) . . . . ?
Pt4 Pt5 Pt6 C51 -118.1(4) . . . . ?
C37 Pt5 Pt6 S3 -49.6(5) . . . . ?
C42 Pt5 Pt6 S3 176.9(5) . . . . ?
S4 Pt5 Pt6 S3 120.26(12) . . . . ?
Pt4 Pt5 Pt6 S3 60.14(8) . . . . ?
C37 Pt5 Pt6 S4 -169.9(5) . . . . ?
C42 Pt5 Pt6 S4 56.6(5) . . . . ?
S3 Pt5 Pt6 S4 -120.26(12) . . . . ?
Pt4 Pt5 Pt6 S4 -60.12(9) . . . . ?
C24 Pt3 S1 Pt2 -144.0(4) . . . . ?
C19 Pt3 S1 Pt2 102(5) . . . . ?
S2 Pt3 S1 Pt2 35.73(9) . . . . ?
Pt1 Pt3 S1 Pt2 77.50(9) . . . . ?
C24 Pt3 S1 Pt1 138.5(4) . . . . ?
C19 Pt3 S1 Pt1 24(5) . . . . ?
S2 Pt3 S1 Pt1 -41.77(9) . . . . ?
C15 Pt2 S1 Pt3 -86(4) . . . . ?
C10 Pt2 S1 Pt3 152.7(5) . . . . ?
S2 Pt2 S1 Pt3 -35.48(9) . . . . ?
Pt1 Pt2 S1 Pt3 -84.60(8) . . . . ?
C15 Pt2 S1 Pt1 -1(4) . . . . ?
C10 Pt2 S1 Pt1 -122.7(5) . . . . ?
S2 Pt2 S1 Pt1 49.12(8) . . . . ?
C6 Pt1 S1 Pt3 66(6) . . . . ?
C1 Pt1 S1 Pt3 -140.0(3) . . . . ?
S2 Pt1 S1 Pt3 41.42(9) . . . . ?
Pt2 Pt1 S1 Pt3 90.48(8) . . . . ?
C6 Pt1 S1 Pt2 -25(6) . . . . ?
C1 Pt1 S1 Pt2 129.5(3) . . . . ?
S2 Pt1 S1 Pt2 -49.07(8) . . . . ?
Pt3 Pt1 S1 Pt2 -90.48(8) . . . . ?
C24 Pt3 S2 Pt2 -31(6) . . . . ?
C19 Pt3 S2 Pt2 147.9(3) . . . . ?
S1 Pt3 S2 Pt2 -35.82(9) . . . . ?
Pt1 Pt3 S2 Pt2 -77.65(8) . . . . ?
C24 Pt3 S2 Pt1 46(6) . . . . ?
C19 Pt3 S2 Pt1 -134.5(3) . . . . ?
S1 Pt3 S2 Pt1 41.83(9) . . . . ?
C15 Pt2 S2 Pt3 -149.4(4) . . . . ?
C10 Pt2 S2 Pt3 104(3) . . . . ?
S1 Pt2 S2 Pt3 35.58(9) . . . . ?
Pt1 Pt2 S2 Pt3 84.75(8) . . . . ?
C15 Pt2 S2 Pt1 125.8(4) . . . . ?
C10 Pt2 S2 Pt1 19(3) . . . . ?
S1 Pt2 S2 Pt1 -49.17(9) . . . . ?
C6 Pt1 S2 Pt3 140.0(3) . . . . ?
C1 Pt1 S2 Pt3 -67(5) . . . . ?
S1 Pt1 S2 Pt3 -41.52(9) . . . . ?
Pt2 Pt1 S2 Pt3 -90.69(8) . . . . ?
C6 Pt1 S2 Pt2 -129.3(3) . . . . ?
C1 Pt1 S2 Pt2 23(5) . . . . ?
S1 Pt1 S2 Pt2 49.17(9) . . . . ?
Pt3 Pt1 S2 Pt2 90.69(8) . . . . ?
C46 Pt6 S3 Pt5 -136.4(3) . . . . ?
C51 Pt6 S3 Pt5 27(6) . . . . ?
S4 Pt6 S3 Pt5 40.24(8) . . . . ?
C46 Pt6 S3 Pt4 146.5(3) . . . . ?
C51 Pt6 S3 Pt4 -50(6) . . . . ?
S4 Pt6 S3 Pt4 -36.80(9) . . . . ?
Pt5 Pt6 S3 Pt4 -77.04(8) . . . . ?
C37 Pt5 S3 Pt6 145.6(3) . . . . ?
C42 Pt5 S3 Pt6 -76(8) . . . . ?
S4 Pt5 S3 Pt6 -39.93(8) . . . . ?
Pt4 Pt5 S3 Pt6 -89.96(7) . . . . ?
C37 Pt5 S3 Pt4 -124.5(3) . . . . ?
C42 Pt5 S3 Pt4 14(8) . . . . ?
S4 Pt5 S3 Pt4 50.03(8) . . . . ?
Pt6 Pt5 S3 Pt4 89.96(7) . . . . ?
C28 Pt4 S3 Pt6 -152.0(4) . . . . ?
C33 Pt4 S3 Pt6 82(3) . . . . ?
S4 Pt4 S3 Pt6 36.62(8) . . . . ?
Pt5 Pt4 S3 Pt6 86.79(8) . . . . ?
C28 Pt4 S3 Pt5 121.2(4) . . . . ?
C33 Pt4 S3 Pt5 -5(3) . . . . ?
S4 Pt4 S3 Pt5 -50.17(8) . . . . ?
C46 Pt6 S4 Pt4 88(4) . . . . ?
C51 Pt6 S4 Pt4 -143.9(3) . . . . ?
S3 Pt6 S4 Pt4 36.76(8) . . . . ?
Pt5 Pt6 S4 Pt4 76.75(7) . . . . ?
C46 Pt6 S4 Pt5 11(4) . . . . ?
C51 Pt6 S4 Pt5 139.3(3) . . . . ?
S3 Pt6 S4 Pt5 -39.99(8) . . . . ?
C28 Pt4 S4 Pt6 -101(2) . . . . ?
C33 Pt4 S4 Pt6 147.8(4) . . . . ?
S3 Pt4 S4 Pt6 -36.46(8) . . . . ?
Pt5 Pt4 S4 Pt6 -86.32(8) . . . . ?
C28 Pt4 S4 Pt5 -15(2) . . . . ?
C33 Pt4 S4 Pt5 -125.9(4) . . . . ?
S3 Pt4 S4 Pt5 49.86(8) . . . . ?
C37 Pt5 S4 Pt6 87(2) . . . . ?
C42 Pt5 S4 Pt6 -141.6(3) . . . . ?
S3 Pt5 S4 Pt6 39.78(8) . . . . ?
Pt4 Pt5 S4 Pt6 89.82(8) . . . . ?
C37 Pt5 S4 Pt4 -3(2) . . . . ?
C42 Pt5 S4 Pt4 128.5(3) . . . . ?
S3 Pt5 S4 Pt4 -50.04(8) . . . . ?
Pt6 Pt5 S4 Pt4 -89.82(8) . . . . ?
C2 N1 C1 N2 0.2(12) . . . . ?
C5 N1 C1 N2 -174.9(9) . . . . ?
C2 N1 C1 Pt1 168.8(7) . . . . ?
C5 N1 C1 Pt1 -6.3(14) . . . . ?
C3 N2 C1 N1 -0.8(12) . . . . ?
C4 N2 C1 N1 -179.8(10) . . . . ?
C3 N2 C1 Pt1 -168.4(8) . . . . ?
C4 N2 C1 Pt1 12.7(16) . . . . ?
C6 Pt1 C1 N1 -34.7(9) . . . . ?
S2 Pt1 C1 N1 173(5) . . . . ?
S1 Pt1 C1 N1 146.9(8) . . . . ?
Pt2 Pt1 C1 N1 -165.1(7) . . . . ?
Pt3 Pt1 C1 N1 107.9(8) . . . . ?
C6 Pt1 C1 N2 131.3(10) . . . . ?
S2 Pt1 C1 N2 -22(6) . . . . ?
S1 Pt1 C1 N2 -47.1(10) . . . . ?
Pt2 Pt1 C1 N2 0.8(11) . . . . ?
Pt3 Pt1 C1 N2 -86.2(10) . . . . ?
C1 N1 C2 C3 0.5(13) . . . . ?
C5 N1 C2 C3 175.2(11) . . . . ?
N1 C2 C3 N2 -1.0(13) . . . . ?
C1 N2 C3 C2 1.2(13) . . . . ?
C4 N2 C3 C2 -179.8(11) . . . . ?
C6 N3 C5 N1 -53.6(14) . . . . ?
C7 N3 C5 N1 117.1(12) . . . . ?
C1 N1 C5 N3 57.8(13) . . . . ?
C2 N1 C5 N3 -116.3(11) . . . . ?
C8 N4 C6 N3 1.0(15) . . . . ?
C9 N4 C6 N3 -178.1(13) . . . . ?
C8 N4 C6 Pt1 173.1(10) . . . . ?
C9 N4 C6 Pt1 -6(2) . . . . ?
C7 N3 C6 N4 0.1(14) . . . . ?
C5 N3 C6 N4 172.2(10) . . . . ?
C7 N3 C6 Pt1 -172.8(9) . . . . ?
C5 N3 C6 Pt1 -0.7(15) . . . . ?
C1 Pt1 C6 N4 -132.8(12) . . . . ?
S2 Pt1 C6 N4 45.7(12) . . . . ?
S1 Pt1 C6 N4 22(6) . . . . ?
Pt2 Pt1 C6 N4 -2.0(14) . . . . ?
Pt3 Pt1 C6 N4 84.4(12) . . . . ?
C1 Pt1 C6 N3 38.1(10) . . . . ?
S2 Pt1 C6 N3 -143.4(9) . . . . ?
S1 Pt1 C6 N3 -167(5) . . . . ?
Pt2 Pt1 C6 N3 168.9(7) . . . . ?
Pt3 Pt1 C6 N3 -104.7(9) . . . . ?
C6 N3 C7 C8 -1.2(15) . . . . ?
C5 N3 C7 C8 -172.7(12) . . . . ?
N3 C7 C8 N4 1.8(16) . . . . ?
C6 N4 C8 C7 -1.8(17) . . . . ?
C9 N4 C8 C7 177.3(14) . . . . ?
C12 N5 C10 N6 -0.8(19) . . . . ?
C14 N5 C10 N6 -179.2(14) . . . . ?
C12 N5 C10 Pt2 178.6(13) . . . . ?
C14 N5 C10 Pt2 0(2) . . . . ?
C11 N6 C10 N5 -0.9(19) . . . . ?
C13 N6 C10 N5 177.4(17) . . . . ?
C11 N6 C10 Pt2 179.8(13) . . . . ?
C13 N6 C10 Pt2 -2(3) . . . . ?
C15 Pt2 C10 N5 -39.3(13) . . . . ?
S2 Pt2 C10 N5 68(4) . . . . ?
S1 Pt2 C10 N5 135.2(12) . . . . ?
Pt1 Pt2 C10 N5 85.5(13) . . . . ?
C15 Pt2 C10 N6 139.9(15) . . . . ?
S2 Pt2 C10 N6 -113(3) . . . . ?
S1 Pt2 C10 N6 -45.6(15) . . . . ?
Pt1 Pt2 C10 N6 -95.3(15) . . . . ?
C10 N6 C11 C12 2(2) . . . . ?
C13 N6 C11 C12 -176.0(19) . . . . ?
N6 C11 C12 N5 -3(3) . . . . ?
C10 N5 C12 C11 2(2) . . . . ?
C14 N5 C12 C11 -179.3(18) . . . . ?
C10 N5 C14 N7 51(2) . . . . ?
C12 N5 C14 N7 -127.2(18) . . . . ?
C15 N7 C14 N5 -50(2) . . . . ?
C16 N7 C14 N5 127(2) . . . . ?
C16 N7 C15 N8 3.7(19) . . . . ?
C14 N7 C15 N8 -179.4(14) . . . . ?
C16 N7 C15 Pt2 -179.5(13) . . . . ?
C14 N7 C15 Pt2 -3(2) . . . . ?
C17 N8 C15 N7 -1.2(17) . . . . ?
C18 N8 C15 N7 -178.7(13) . . . . ?
C17 N8 C15 Pt2 -177.4(13) . . . . ?
C18 N8 C15 Pt2 5(2) . . . . ?
C10 Pt2 C15 N7 39.3(13) . . . . ?
S2 Pt2 C15 N7 -132.3(12) . . . . ?
S1 Pt2 C15 N7 -83(4) . . . . ?
Pt1 Pt2 C15 N7 -83.9(13) . . . . ?
C10 Pt2 C15 N8 -145.1(16) . . . . ?
S2 Pt2 C15 N8 43.3(15) . . . . ?
S1 Pt2 C15 N8 93(4) . . . . ?
Pt1 Pt2 C15 N8 91.7(15) . . . . ?
C15 N7 C16 C17 -5(2) . . . . ?
C14 N7 C16 C17 178.4(18) . . . . ?
N7 C16 C17 N8 4(2) . . . . ?
C15 N8 C17 C16 -2(2) . . . . ?
C18 N8 C17 C16 175.7(16) . . . . ?
C20 N11 C19 N12 -1.7(13) . . . . ?
C23 N11 C19 N12 -175.2(11) . . . . ?
C20 N11 C19 Pt3 175.7(8) . . . . ?
C23 N11 C19 Pt3 2.1(16) . . . . ?
C21 N12 C19 N11 2.9(13) . . . . ?
C22 N12 C19 N11 178.6(10) . . . . ?
C21 N12 C19 Pt3 -174.0(9) . . . . ?
C22 N12 C19 Pt3 1.7(18) . . . . ?
C24 Pt3 C19 N11 -39.4(10) . . . . ?
S2 Pt3 C19 N11 140.6(9) . . . . ?
S1 Pt3 C19 N11 75(5) . . . . ?
Pt1 Pt3 C19 N11 98.1(9) . . . . ?
C24 Pt3 C19 N12 137.1(12) . . . . ?
S2 Pt3 C19 N12 -42.9(11) . . . . ?
S1 Pt3 C19 N12 -108(5) . . . . ?
Pt1 Pt3 C19 N12 -85.4(11) . . . . ?
C19 N11 C20 C21 -0.2(15) . . . . ?
C23 N11 C20 C21 172.9(12) . . . . ?
N11 C20 C21 N12 2.1(15) . . . . ?
C19 N12 C21 C20 -3.2(15) . . . . ?
C22 N12 C21 C20 -179.0(11) . . . . ?
C24 N9 C23 N11 -56.3(15) . . . . ?
C25 N9 C23 N11 119.1(13) . . . . ?
C19 N11 C23 N9 52.7(15) . . . . ?
C20 N11 C23 N9 -119.8(13) . . . . ?
C25 N9 C24 N10 -0.1(13) . . . . ?
C23 N9 C24 N10 176.1(11) . . . . ?
C25 N9 C24 Pt3 -171.9(8) . . . . ?
C23 N9 C24 Pt3 4.2(16) . . . . ?
C26 N10 C24 N9 1.4(15) . . . . ?
C27 N10 C24 N9 -179.8(12) . . . . ?
C26 N10 C24 Pt3 172.2(10) . . . . ?
C27 N10 C24 Pt3 -9(2) . . . . ?
C19 Pt3 C24 N9 36.8(10) . . . . ?
S2 Pt3 C24 N9 -144(5) . . . . ?
S1 Pt3 C24 N9 -139.6(9) . . . . ?
Pt1 Pt3 C24 N9 -99.9(10) . . . . ?
C19 Pt3 C24 N10 -132.8(12) . . . . ?
S2 Pt3 C24 N10 46(6) . . . . ?
S1 Pt3 C24 N10 50.9(11) . . . . ?
Pt1 Pt3 C24 N10 90.5(11) . . . . ?
C24 N9 C25 C26 -1.2(15) . . . . ?
C23 N9 C25 C26 -177.0(13) . . . . ?
N9 C25 C26 N10 2.0(16) . . . . ?
C24 N10 C26 C25 -2.1(17) . . . . ?
C27 N10 C26 C25 178.9(13) . . . . ?
C29 N13 C28 N14 0.8(14) . . . . ?
C32 N13 C28 N14 179.2(11) . . . . ?
C29 N13 C28 Pt4 177.2(9) . . . . ?
C32 N13 C28 Pt4 -4.5(16) . . . . ?
C30 N14 C28 N13 0.6(13) . . . . ?
C31 N14 C28 N13 176.7(12) . . . . ?
C30 N14 C28 Pt4 -175.1(10) . . . . ?
C31 N14 C28 Pt4 1.0(19) . . . . ?
C33 Pt4 C28 N13 40.4(10) . . . . ?
S3 Pt4 C28 N13 -134.8(9) . . . . ?
S4 Pt4 C28 N13 -71(2) . . . . ?
Pt5 Pt4 C28 N13 -84.9(9) . . . . ?
C33 Pt4 C28 N14 -144.4(12) . . . . ?
S3 Pt4 C28 N14 40.4(11) . . . . ?
S4 Pt4 C28 N14 104(2) . . . . ?
Pt5 Pt4 C28 N14 90.3(12) . . . . ?
C28 N13 C29 C30 -2.0(17) . . . . ?
C32 N13 C29 C30 179.8(14) . . . . ?
N13 C29 C30 N14 2.3(18) . . . . ?
C28 N14 C30 C29 -2.0(17) . . . . ?
C31 N14 C30 C29 -178.1(14) . . . . ?
C34 N15 C32 N13 -125.1(17) . . . . ?
C33 N15 C32 N13 55.3(17) . . . . ?
C28 N13 C32 N15 -51.4(17) . . . . ?
C29 N13 C32 N15 126.7(14) . . . . ?
C35 N16 C33 N15 0.1(16) . . . . ?
C36 N16 C33 N15 -179.7(13) . . . . ?
C35 N16 C33 Pt4 -177.3(13) . . . . ?
C36 N16 C33 Pt4 3(2) . . . . ?
C34 N15 C33 N16 -1.1(17) . . . . ?
C32 N15 C33 N16 178.5(13) . . . . ?
C34 N15 C33 Pt4 176.6(12) . . . . ?
C32 N15 C33 Pt4 -3.8(18) . . . . ?
C28 Pt4 C33 N16 140.8(14) . . . . ?
S3 Pt4 C33 N16 -93(4) . . . . ?
S4 Pt4 C33 N16 -48.1(13) . . . . ?
Pt5 Pt4 C33 N16 -97.2(13) . . . . ?
C28 Pt4 C33 N15 -36.2(11) . . . . ?
S3 Pt4 C33 N15 90(4) . . . . ?
S4 Pt4 C33 N15 134.9(10) . . . . ?
Pt5 Pt4 C33 N15 85.8(11) . . . . ?
C33 N15 C34 C35 2(2) . . . . ?
C32 N15 C34 C35 -177.9(17) . . . . ?
N15 C34 C35 N16 -2(2) . . . . ?
C33 N16 C35 C34 1(2) . . . . ?
C36 N16 C35 C34 -179.2(16) . . . . ?
C39 N18 C37 N17 -1.6(14) . . . . ?
C40 N18 C37 N17 177.1(12) . . . . ?
C39 N18 C37 Pt5 169.7(10) . . . . ?
C40 N18 C37 Pt5 -11.6(19) . . . . ?
C38 N17 C37 N18 2.2(13) . . . . ?
C41 N17 C37 N18 171.3(11) . . . . ?
C38 N17 C37 Pt5 -170.3(8) . . . . ?
C41 N17 C37 Pt5 -1.1(15) . . . . ?
C42 Pt5 C37 N18 -131.0(12) . . . . ?
S3 Pt5 C37 N18 47.4(11) . . . . ?
S4 Pt5 C37 N18 1(3) . . . . ?
Pt4 Pt5 C37 N18 -1.5(13) . . . . ?
Pt6 Pt5 C37 N18 81.2(12) . . . . ?
C42 Pt5 C37 N17 39.2(9) . . . . ?
S3 Pt5 C37 N17 -142.4(9) . . . . ?
S4 Pt5 C37 N17 171.3(18) . . . . ?
Pt4 Pt5 C37 N17 168.7(7) . . . . ?
Pt6 Pt5 C37 N17 -108.6(9) . . . . ?
C37 N17 C38 C39 -2.0(15) . . . . ?
C41 N17 C38 C39 -170.3(13) . . . . ?
N17 C38 C39 N18 1.0(16) . . . . ?
C37 N18 C39 C38 0.4(16) . . . . ?
C40 N18 C39 C38 -178.4(13) . . . . ?
C37 N17 C41 N19 -51.8(15) . . . . ?
C38 N17 C41 N19 115.0(13) . . . . ?
C42 N19 C41 N17 53.5(14) . . . . ?
C43 N19 C41 N17 -115.4(13) . . . . ?
C44 N20 C42 N19 1.4(13) . . . . ?
C45 N20 C42 N19 -179.9(12) . . . . ?
C44 N20 C42 Pt5 -167.8(10) . . . . ?
C45 N20 C42 Pt5 10.9(19) . . . . ?
C43 N19 C42 N20 -1.9(13) . . . . ?
C41 N19 C42 N20 -172.2(10) . . . . ?
C43 N19 C42 Pt5 168.8(8) . . . . ?
C41 N19 C42 Pt5 -1.6(15) . . . . ?
C37 Pt5 C42 N20 129.8(11) . . . . ?
S3 Pt5 C42 N20 -8(8) . . . . ?
S4 Pt5 C42 N20 -44.6(11) . . . . ?
Pt4 Pt5 C42 N20 4.7(13) . . . . ?
Pt6 Pt5 C42 N20 -82.7(11) . . . . ?
C37 Pt5 C42 N19 -37.9(9) . . . . ?
S3 Pt5 C42 N19 -176(100) . . . . ?
S4 Pt5 C42 N19 147.7(8) . . . . ?
Pt4 Pt5 C42 N19 -163.0(7) . . . . ?
Pt6 Pt5 C42 N19 109.6(8) . . . . ?
C42 N19 C43 C44 1.6(15) . . . . ?
C41 N19 C43 C44 171.6(12) . . . . ?
N19 C43 C44 N20 -0.7(16) . . . . ?
C42 N20 C44 C43 -0.4(16) . . . . ?
C45 N20 C44 C43 -179.2(13) . . . . ?
C47 N21 C46 N22 -1.4(11) . . . . ?
C50 N21 C46 N22 -175.4(9) . . . . ?
C47 N21 C46 Pt6 172.7(7) . . . . ?
C50 N21 C46 Pt6 -1.3(13) . . . . ?
C48 N22 C46 N21 1.3(11) . . . . ?
C49 N22 C46 N21 176.1(10) . . . . ?
C48 N22 C46 Pt6 -171.8(8) . . . . ?
C49 N22 C46 Pt6 3.0(16) . . . . ?
C51 Pt6 C46 N21 -40.1(8) . . . . ?
S3 Pt6 C46 N21 139.1(8) . . . . ?
S4 Pt6 C46 N21 89(4) . . . . ?
Pt5 Pt6 C46 N21 99.0(8) . . . . ?
C51 Pt6 C46 N22 132.0(10) . . . . ?
S3 Pt6 C46 N22 -48.8(10) . . . . ?
S4 Pt6 C46 N22 -99(4) . . . . ?
Pt5 Pt6 C46 N22 -88.9(10) . . . . ?
C46 N21 C47 C48 0.9(13) . . . . ?
C50 N21 C47 C48 174.5(10) . . . . ?
N21 C47 C48 N22 -0.1(12) . . . . ?
C46 N22 C48 C47 -0.8(12) . . . . ?
C49 N22 C48 C47 -175.7(10) . . . . ?
C46 N21 C50 N23 55.9(12) . . . . ?
C47 N21 C50 N23 -117.2(11) . . . . ?
C51 N23 C50 N21 -56.4(13) . . . . ?
C52 N23 C50 N21 115.4(11) . . . . ?
C53 N24 C51 N23 0.7(12) . . . . ?
C54 N24 C51 N23 -176.7(10) . . . . ?
C53 N24 C51 Pt6 171.0(9) . . . . ?
C54 N24 C51 Pt6 -6.4(17) . . . . ?
C52 N23 C51 N24 0.6(12) . . . . ?
C50 N23 C51 N24 173.4(9) . . . . ?
C52 N23 C51 Pt6 -171.0(8) . . . . ?
C50 N23 C51 Pt6 1.8(14) . . . . ?
C46 Pt6 C51 N24 -129.7(11) . . . . ?
S3 Pt6 C51 N24 67(6) . . . . ?
S4 Pt6 C51 N24 53.7(10) . . . . ?
Pt5 Pt6 C51 N24 92.6(10) . . . . ?
C46 Pt6 C51 N23 39.5(8) . . . . ?
S3 Pt6 C51 N23 -124(5) . . . . ?
S4 Pt6 C51 N23 -137.2(8) . . . . ?
Pt5 Pt6 C51 N23 -98.2(8) . . . . ?
C51 N23 C52 C53 -1.6(13) . . . . ?
C50 N23 C52 C53 -174.1(10) . . . . ?
N23 C52 C53 N24 1.9(13) . . . . ?
C51 N24 C53 C52 -1.7(14) . . . . ?
C54 N24 C53 C52 175.8(11) . . . . ?
O2 S5 C55 F3 -178.7(14) . . . . ?
O3 S5 C55 F3 -57.2(16) . . . . ?
O1 S5 C55 F3 61.0(16) . . . . ?
O2 S5 C55 F1 56.9(16) . . . . ?
O3 S5 C55 F1 178.4(14) . . . . ?
O1 S5 C55 F1 -63.4(16) . . . . ?
O2 S5 C55 F2 -59.0(17) . . . . ?
O3 S5 C55 F2 62.5(17) . . . . ?
O1 S5 C55 F2 -179.3(15) . . . . ?
O6 S6 C56 F4 175.1(13) . . . . ?
O4 S6 C56 F4 54.3(14) . . . . ?
O5 S6 C56 F4 -60.9(15) . . . . ?
O6 S6 C56 F6 50.0(18) . . . . ?
O4 S6 C56 F6 -70.8(17) . . . . ?
O5 S6 C56 F6 174.1(15) . . . . ?
O6 S6 C56 F5 -61.8(14) . . . . ?
O4 S6 C56 F5 177.4(12) . . . . ?
O5 S6 C56 F5 62.2(15) . . . . ?
